data_1517393
loop_
_publ_author_name
'Kiruthika, Selvarangam E.'
'Nandakumar, Avanashiappan'
'Perumal, Paramasivan Thirumalai'

_publ_section_title
;
 Synthesis of Pyrrolo-/Indolo[1,2-a]quinolines and
 Naphtho[2,1-b]thiophenes from gem-Dibromovinyls and Sulphonamides.
;
_journal_issue 17
_journal_name_full 'Organic letters'
_journal_page_first 4424
_journal_paper_doi 10.1021/ol5019085
_journal_volume 16
_journal_year 2014
_chemical_formula_moiety 'C26 H20 Br Cl N2 O2 S'
_chemical_formula_sum 'C26 H20 Br Cl N2 O2 S'
_chemical_formula_weight 539.86
_chemical_name_systematic
;
 ?
;
_space_group_IT_number 2
_symmetry_cell_setting triclinic
_symmetry_space_group_name_Hall '-P 1'
_symmetry_space_group_name_H-M 'P -1'
_atom_sites_solution_hydrogens geom
_atom_sites_solution_primary direct
_atom_sites_solution_secondary difmap
_audit_creation_method SHELXL-97
_cell_angle_alpha 96.403(2)
_cell_angle_beta 92.318(2)
_cell_angle_gamma 109.423(2)
_cell_formula_units_Z 2
_cell_length_a 9.6181(6)
_cell_length_b 11.3853(6)
_cell_length_c 11.4584(6)
_cell_measurement_temperature 293(2)
_cell_volume 1171.93(11)
_computing_structure_refinement 'SHELXL-97 (Sheldrick, 1997)'
_diffrn_ambient_temperature 293(2)
_diffrn_measured_fraction_theta_full 0.990
_diffrn_measured_fraction_theta_max 0.990
_diffrn_radiation_monochromator graphite
_diffrn_radiation_source 'fine-focus sealed tube'
_diffrn_radiation_type MoK\a
_diffrn_radiation_wavelength 0.71073
_diffrn_reflns_av_R_equivalents 0.0297
_diffrn_reflns_av_sigmaI/netI 0.0262
_diffrn_reflns_limit_h_max 11
_diffrn_reflns_limit_h_min -12
_diffrn_reflns_limit_k_max 14
_diffrn_reflns_limit_k_min -14
_diffrn_reflns_limit_l_max 14
_diffrn_reflns_limit_l_min -14
_diffrn_reflns_number 17238
_diffrn_reflns_theta_full 26.45
_diffrn_reflns_theta_max 26.45
_diffrn_reflns_theta_min 1.79
_exptl_absorpt_coefficient_mu 1.984
_exptl_absorpt_correction_T_max 0.6924
_exptl_absorpt_correction_T_min 0.5875
_exptl_absorpt_correction_type multi-scan
_exptl_crystal_density_diffrn 1.530
_exptl_crystal_density_method 'not measured'
_exptl_crystal_F_000 548
_exptl_crystal_size_max 0.30
_exptl_crystal_size_mid 0.25
_exptl_crystal_size_min 0.20
_refine_diff_density_max 0.387
_refine_diff_density_min -0.552
_refine_diff_density_rms 0.051
_refine_ls_extinction_method none
_refine_ls_goodness_of_fit_ref 1.033
_refine_ls_hydrogen_treatment mixed
_refine_ls_matrix_type full
_refine_ls_number_parameters 299
_refine_ls_number_reflns 4794
_refine_ls_number_restraints 0
_refine_ls_restrained_S_all 1.033
_refine_ls_R_factor_all 0.0444
_refine_ls_R_factor_gt 0.0325
_refine_ls_shift/su_max 0.029
_refine_ls_shift/su_mean 0.000
_refine_ls_structure_factor_coef Fsqd
_refine_ls_weighting_details 'calc w=1/[\s^2^(Fo^2^)+(0.0357P)^2^+0.5517P] where P=(Fo^2^+2Fc^2^)/3'
_refine_ls_weighting_scheme calc
_refine_ls_wR_factor_gt 0.0803
_refine_ls_wR_factor_ref 0.0864
_reflns_number_gt 3874
_reflns_number_total 4794
_reflns_threshold_expression >2sigma(I)
_cod_data_source_file ol5019085_si_002.cif
_cod_data_source_block fin
_cod_depositor_comments 'Adding full bibliography for 1517393.cif.'
_cod_database_code 1517393

loop_
_symmetry_equiv_pos_as_xyz
'x, y, z'
'-x, -y, -z'

loop_
_atom_site_label
_atom_site_type_symbol
_atom_site_fract_x
_atom_site_fract_y
_atom_site_fract_z
_atom_site_U_iso_or_equiv
_atom_site_adp_type
_atom_site_occupancy
_atom_site_symmetry_multiplicity
_atom_site_calc_flag
_atom_site_refinement_flags
C01 C 0.9093(3) -0.0261(2) 0.3331(2) 0.0483(5) Uani 1 1 d .
H01 H 0.8435 -0.0538 0.3896 0.058 Uiso 1 1 calc R
C1 C 1.0498(2) 0.15026(18) 0.09872(18) 0.0376(4) Uani 1 1 d .
C2 C 1.1664(2) 0.1603(2) 0.0276(2) 0.0464(5) Uani 1 1 d .
H2 H 1.2278 0.1133 0.0378 0.056 Uiso 1 1 calc R
C3 C 1.1909(2) 0.2392(2) -0.0573(2) 0.0510(6) Uani 1 1 d .
H3 H 1.2677 0.2451 -0.1055 0.061 Uiso 1 1 calc R
C4 C 1.1003(2) 0.3100(2) -0.0706(2) 0.0475(5) Uani 1 1 d .
C5 C 0.9842(2) 0.3010(2) -0.0031(2) 0.0458(5) Uani 1 1 d .
H5 H 0.9243 0.3490 -0.0143 0.055 Uiso 1 1 calc R
C6 C 0.9553(2) 0.21963(19) 0.08277(18) 0.0387(4) Uani 1 1 d .
C7 C 0.8355(2) 0.20862(19) 0.15692(18) 0.0386(4) Uani 1 1 d .
H7 H 0.7745 0.2560 0.1475 0.046 Uiso 1 1 calc R
C8 C 0.8109(2) 0.13089(18) 0.23936(18) 0.0352(4) Uani 1 1 d .
C9 C 0.9034(2) 0.05739(18) 0.25657(18) 0.0378(4) Uani 1 1 d .
C11 C 1.0320(3) -0.0614(2) 0.3101(2) 0.0564(6) Uani 1 1 d .
H11 H 1.0623 -0.1171 0.3494 0.068 Uiso 1 1 calc R
C12 C 1.1002(2) -0.0017(2) 0.2214(2) 0.0501(5) Uani 1 1 d .
H12 H 1.1848 -0.0093 0.1897 0.060 Uiso 1 1 calc R
C13 C 0.7435(2) 0.1738(2) 0.44289(18) 0.0429(5) Uani 1 1 d .
H13A H 0.8385 0.1657 0.4632 0.051 Uiso 1 1 calc R
H13B H 0.6725 0.1240 0.4914 0.051 Uiso 1 1 calc R
C14 C 0.7563(2) 0.3092(2) 0.47192(18) 0.0416(5) Uani 1 1 d .
C15 C 0.6770(3) 0.3660(2) 0.4084(2) 0.0520(6) Uani 1 1 d .
H15 H 0.6154 0.3206 0.3423 0.062 Uiso 1 1 calc R
C16 C 0.6885(3) 0.4896(2) 0.4422(2) 0.0596(6) Uani 1 1 d .
H16 H 0.6350 0.5270 0.3989 0.072 Uiso 1 1 calc R
C17 C 0.7790(3) 0.5567(2) 0.5396(2) 0.0578(6) Uani 1 1 d .
C18 C 0.8591(3) 0.5031(2) 0.6035(3) 0.0635(7) Uani 1 1 d .
H18 H 0.9208 0.5492 0.6693 0.076 Uiso 1 1 calc R
C19 C 0.8475(3) 0.3804(2) 0.5696(2) 0.0548(6) Uani 1 1 d .
H19 H 0.9021 0.3441 0.6131 0.066 Uiso 1 1 calc R
C20 C 0.4962(2) -0.1065(2) 0.23428(18) 0.0406(5) Uani 1 1 d .
C21 C 0.5114(2) -0.1761(2) 0.3229(2) 0.0467(5) Uani 1 1 d .
H21 H 0.5422 -0.1369 0.3997 0.056 Uiso 1 1 calc R
C22 C 0.4806(3) -0.3030(2) 0.2965(2) 0.0523(6) Uani 1 1 d .
H22 H 0.4905 -0.3495 0.3561 0.063 Uiso 1 1 calc R
C23 C 0.4350(2) -0.3632(2) 0.1824(2) 0.0552(6) Uani 1 1 d .
C24 C 0.4227(3) -0.2915(3) 0.0951(2) 0.0612(7) Uani 1 1 d .
H24 H 0.3935 -0.3306 0.0180 0.073 Uiso 1 1 calc R
C25 C 0.4527(2) -0.1637(2) 0.1194(2) 0.0527(6) Uani 1 1 d .
H25 H 0.4439 -0.1169 0.0597 0.063 Uiso 1 1 calc R
C26 C 0.4007(4) -0.5034(3) 0.1566(3) 0.0834(9) Uani 1 1 d .
H26A H 0.3082 -0.5462 0.1867 0.125 Uiso 1 1 calc R
H26B H 0.4779 -0.5257 0.1936 0.125 Uiso 1 1 calc R
H26C H 0.3940 -0.5274 0.0729 0.125 Uiso 1 1 calc R
N1 N 0.69761(18) 0.12185(16) 0.31825(15) 0.0392(4) Uani 1 1 d .
N2 N 1.02239(17) 0.07196(15) 0.18659(15) 0.0383(4) Uani 1 1 d .
O1 O 0.44310(17) 0.06698(15) 0.37192(15) 0.0531(4) Uani 1 1 d .
O2 O 0.49317(17) 0.10080(16) 0.16646(15) 0.0550(4) Uani 1 1 d .
S1 S 0.52325(5) 0.05383(5) 0.27181(5) 0.04100(13) Uani 1 1 d .
Cl1 Cl 0.79156(11) 0.71182(7) 0.58061(9) 0.0974(3) Uani 1 1 d .
Br1 Br 1.14251(3) 0.42392(3) -0.18444(2) 0.07145(12) Uani 1 1 d .

loop_
_atom_site_aniso_label
_atom_site_aniso_U_11
_atom_site_aniso_U_22
_atom_site_aniso_U_33
_atom_site_aniso_U_23
_atom_site_aniso_U_13
_atom_site_aniso_U_12
C01 0.0523(13) 0.0476(12) 0.0469(13) 0.0129(10) -0.0001(10) 0.0178(10)
C1 0.0307(9) 0.0398(10) 0.0385(11) -0.0008(8) -0.0013(8) 0.0092(8)
C2 0.0333(10) 0.0509(12) 0.0527(14) -0.0018(10) 0.0033(9) 0.0142(9)
C3 0.0364(11) 0.0605(14) 0.0483(13) 0.0020(11) 0.0103(10) 0.0068(10)
C4 0.0402(11) 0.0538(12) 0.0403(12) 0.0099(10) 0.0029(9) 0.0041(10)
C5 0.0414(11) 0.0506(12) 0.0461(13) 0.0114(10) 0.0029(10) 0.0150(10)
C6 0.0330(10) 0.0419(10) 0.0402(11) 0.0043(9) 0.0020(8) 0.0120(8)
C7 0.0345(10) 0.0424(10) 0.0428(12) 0.0079(9) 0.0027(9) 0.0174(9)
C8 0.0312(10) 0.0374(10) 0.0357(10) 0.0014(8) 0.0004(8) 0.0112(8)
C9 0.0352(10) 0.0372(10) 0.0390(11) 0.0015(8) -0.0016(8) 0.0113(8)
C11 0.0612(15) 0.0548(13) 0.0616(16) 0.0116(12) -0.0091(12) 0.0310(12)
C12 0.0420(12) 0.0557(13) 0.0591(15) 0.0049(11) -0.0044(10) 0.0271(10)
C13 0.0479(12) 0.0511(12) 0.0325(11) 0.0058(9) 0.0019(9) 0.0206(10)
C14 0.0388(11) 0.0491(11) 0.0363(11) 0.0062(9) 0.0063(9) 0.0136(9)
C15 0.0621(15) 0.0530(13) 0.0421(13) 0.0003(10) -0.0053(11) 0.0241(11)
C16 0.0752(17) 0.0544(14) 0.0547(15) 0.0076(12) 0.0022(13) 0.0295(13)
C17 0.0607(15) 0.0432(12) 0.0609(16) 0.0002(11) 0.0107(13) 0.0076(11)
C18 0.0537(15) 0.0592(15) 0.0631(17) -0.0077(13) -0.0107(12) 0.0068(12)
C19 0.0478(13) 0.0589(14) 0.0529(14) 0.0011(11) -0.0087(11) 0.0153(11)
C20 0.0299(10) 0.0520(12) 0.0367(11) 0.0045(9) 0.0044(8) 0.0098(9)
C21 0.0461(12) 0.0537(13) 0.0370(12) 0.0037(10) 0.0046(9) 0.0135(10)
C22 0.0497(13) 0.0528(13) 0.0527(14) 0.0079(11) 0.0082(11) 0.0144(11)
C23 0.0385(12) 0.0549(13) 0.0629(16) -0.0088(12) 0.0061(11) 0.0088(10)
C24 0.0519(14) 0.0767(17) 0.0455(14) -0.0128(13) -0.0062(11) 0.0171(13)
C25 0.0461(13) 0.0691(15) 0.0406(13) 0.0030(11) -0.0015(10) 0.0183(11)
C26 0.081(2) 0.0605(16) 0.094(2) -0.0171(16) 0.0032(18) 0.0144(15)
N1 0.0339(8) 0.0474(9) 0.0353(9) 0.0034(7) 0.0035(7) 0.0130(7)
N2 0.0313(8) 0.0397(9) 0.0438(10) 0.0015(7) -0.0022(7) 0.0139(7)
O1 0.0440(8) 0.0660(10) 0.0534(10) 0.0085(8) 0.0153(7) 0.0226(7)
O2 0.0452(9) 0.0705(10) 0.0526(10) 0.0204(8) -0.0030(7) 0.0207(8)
S1 0.0328(3) 0.0522(3) 0.0397(3) 0.0096(2) 0.0046(2) 0.0154(2)
Cl1 0.1236(7) 0.0464(4) 0.1088(7) -0.0100(4) -0.0054(6) 0.0194(4)
Br1 0.06505(19) 0.0845(2) 0.05803(18) 0.03114(15) 0.00971(13) 0.00900(14)

loop_
_atom_type_symbol
_atom_type_description
_atom_type_scat_dispersion_real
_atom_type_scat_dispersion_imag
_atom_type_scat_source
C C 0.0033 0.0016 'International Tables Vol C Tables 4.2.6.8 and 6.1.1.4'
H H 0.0000 0.0000 'International Tables Vol C Tables 4.2.6.8 and 6.1.1.4'
N N 0.0061 0.0033 'International Tables Vol C Tables 4.2.6.8 and 6.1.1.4'
O O 0.0106 0.0060 'International Tables Vol C Tables 4.2.6.8 and 6.1.1.4'
S S 0.1246 0.1234 'International Tables Vol C Tables 4.2.6.8 and 6.1.1.4'
Cl Cl 0.1484 0.1585 'International Tables Vol C Tables 4.2.6.8 and 6.1.1.4'
Br Br -0.2901 2.4595 'International Tables Vol C Tables 4.2.6.8 and 6.1.1.4'

loop_
_geom_angle_atom_site_label_1
_geom_angle_atom_site_label_2
_geom_angle_atom_site_label_3
_geom_angle
C9 C01 C11 107.3(2)
C9 C01 H01 126.4
C11 C01 H01 126.4
N2 C1 C2 121.73(18)
N2 C1 C6 118.02(17)
C2 C1 C6 120.3(2)
C3 C2 C1 120.1(2)
C3 C2 H2 119.9
C1 C2 H2 119.9
C2 C3 C4 119.5(2)
C2 C3 H3 120.2
C4 C3 H3 120.2
C5 C4 C3 121.6(2)
C5 C4 Br1 119.94(18)
C3 C4 Br1 118.45(17)
C4 C5 C6 120.0(2)
C4 C5 H5 120.0
C6 C5 H5 120.0
C5 C6 C1 118.48(18)
C5 C6 C7 121.80(18)
C1 C6 C7 119.69(18)
C8 C7 C6 120.73(18)
C8 C7 H7 119.6
C6 C7 H7 119.6
C7 C8 N1 122.35(17)
C7 C8 C9 120.98(18)
N1 C8 C9 116.59(17)
C01 C9 N2 107.48(18)
C01 C9 C8 134.7(2)
N2 C9 C8 117.73(18)
C12 C11 C01 109.1(2)
C12 C11 H11 125.4
C01 C11 H11 125.4
C11 C12 N2 108.0(2)
C11 C12 H12 126.0
N2 C12 H12 126.0
N1 C13 C14 114.26(17)
N1 C13 H13A 108.7
C14 C13 H13A 108.7
N1 C13 H13B 108.7
C14 C13 H13B 108.7
H13A C13 H13B 107.6
C15 C14 C19 117.9(2)
C15 C14 C13 123.25(19)
C19 C14 C13 118.8(2)
C16 C15 C14 120.7(2)
C16 C15 H15 119.7
C14 C15 H15 119.7
C17 C16 C15 119.8(2)
C17 C16 H16 120.1
C15 C16 H16 120.1
C18 C17 C16 120.7(2)
C18 C17 Cl1 120.3(2)
C16 C17 Cl1 119.0(2)
C17 C18 C19 119.4(2)
C17 C18 H18 120.3
C19 C18 H18 120.3
C18 C19 C14 121.6(2)
C18 C19 H19 119.2
C14 C19 H19 119.2
C25 C20 C21 120.6(2)
C25 C20 S1 120.50(18)
C21 C20 S1 118.81(16)
C22 C21 C20 119.6(2)
C22 C21 H21 120.2
C20 C21 H21 120.2
C21 C22 C23 121.1(2)
C21 C22 H22 119.5
C23 C22 H22 119.5
C24 C23 C22 118.3(2)
C24 C23 C26 122.0(3)
C22 C23 C26 119.7(3)
C25 C24 C23 121.7(2)
C25 C24 H24 119.1
C23 C24 H24 119.1
C24 C25 C20 118.7(2)
C24 C25 H25 120.6
C20 C25 H25 120.6
C23 C26 H26A 109.5
C23 C26 H26B 109.5
H26A C26 H26B 109.5
C23 C26 H26C 109.5
H26A C26 H26C 109.5
H26B C26 H26C 109.5
C8 N1 C13 117.80(16)
C8 N1 S1 120.88(13)
C13 N1 S1 121.30(14)
C12 N2 C1 129.07(18)
C12 N2 C9 108.13(18)
C1 N2 C9 122.79(16)
O1 S1 O2 119.37(10)
O1 S1 N1 105.42(9)
O2 S1 N1 109.41(9)
O1 S1 C20 108.15(10)
O2 S1 C20 107.35(10)
N1 S1 C20 106.47(9)

loop_
_geom_bond_atom_site_label_1
_geom_bond_atom_site_label_2
_geom_bond_distance
C01 C9 1.375(3)
C01 C11 1.394(3)
C01 H01 0.9300
C1 N2 1.394(3)
C1 C2 1.395(3)
C1 C6 1.406(3)
C2 C3 1.372(3)
C2 H2 0.9300
C3 C4 1.384(3)
C3 H3 0.9300
C4 C5 1.367(3)
C4 Br1 1.902(2)
C5 C6 1.400(3)
C5 H5 0.9300
C6 C7 1.440(3)
C7 C8 1.340(3)
C7 H7 0.9300
C8 N1 1.429(2)
C8 C9 1.432(3)
C9 N2 1.399(3)
C11 C12 1.355(4)
C11 H11 0.9300
C12 N2 1.376(3)
C12 H12 0.9300
C13 N1 1.474(3)
C13 C14 1.503(3)
C13 H13A 0.9700
C13 H13B 0.9700
C14 C15 1.385(3)
C14 C19 1.387(3)
C15 C16 1.383(3)
C15 H15 0.9300
C16 C17 1.370(4)
C16 H16 0.9300
C17 C18 1.366(4)
C17 Cl1 1.739(2)
C18 C19 1.374(4)
C18 H18 0.9300
C19 H19 0.9300
C20 C25 1.384(3)
C20 C21 1.387(3)
C20 S1 1.756(2)
C21 C22 1.370(3)
C21 H21 0.9300
C22 C23 1.388(3)
C22 H22 0.9300
C23 C24 1.385(4)
C23 C26 1.510(4)
C24 C25 1.379(4)
C24 H24 0.9300
C25 H25 0.9300
C26 H26A 0.9600
C26 H26B 0.9600
C26 H26C 0.9600
N1 S1 1.6332(17)
O1 S1 1.4291(16)
O2 S1 1.4303(16)

loop_
_geom_torsion_atom_site_label_1
_geom_torsion_atom_site_label_2
_geom_torsion_atom_site_label_3
_geom_torsion_atom_site_label_4
_geom_torsion
N2 C1 C2 C3 -179.40(19)
C6 C1 C2 C3 0.9(3)
C1 C2 C3 C4 0.9(3)
C2 C3 C4 C5 -1.7(4)
C2 C3 C4 Br1 177.29(17)
C3 C4 C5 C6 0.7(3)
Br1 C4 C5 C6 -178.34(16)
C4 C5 C6 C1 1.1(3)
C4 C5 C6 C7 179.1(2)
N2 C1 C6 C5 178.35(18)
C2 C1 C6 C5 -1.9(3)
N2 C1 C6 C7 0.4(3)
C2 C1 C6 C7 -179.88(19)
C5 C6 C7 C8 -179.4(2)
C1 C6 C7 C8 -1.5(3)
C6 C7 C8 N1 176.95(18)
C6 C7 C8 C9 0.4(3)
C11 C01 C9 N2 0.4(2)
C11 C01 C9 C8 -176.4(2)
C7 C8 C9 C01 178.2(2)
N1 C8 C9 C01 1.4(3)
C7 C8 C9 N2 1.6(3)
N1 C8 C9 N2 -175.11(16)
C9 C01 C11 C12 -0.2(3)
C01 C11 C12 N2 -0.1(3)
N1 C13 C14 C15 26.1(3)
N1 C13 C14 C19 -156.3(2)
C19 C14 C15 C16 -0.3(3)
C13 C14 C15 C16 177.2(2)
C14 C15 C16 C17 -0.1(4)
C15 C16 C17 C18 0.5(4)
C15 C16 C17 Cl1 -179.9(2)
C16 C17 C18 C19 -0.4(4)
Cl1 C17 C18 C19 180.0(2)
C17 C18 C19 C14 0.0(4)
C15 C14 C19 C18 0.4(4)
C13 C14 C19 C18 -177.3(2)
C25 C20 C21 C22 -1.0(3)
S1 C20 C21 C22 175.46(17)
C20 C21 C22 C23 0.2(3)
C21 C22 C23 C24 0.7(3)
C21 C22 C23 C26 -179.4(2)
C22 C23 C24 C25 -0.8(4)
C26 C23 C24 C25 179.3(2)
C23 C24 C25 C20 0.0(4)
C21 C20 C25 C24 0.9(3)
S1 C20 C25 C24 -175.54(18)
C7 C8 N1 C13 -109.0(2)
C9 C8 N1 C13 67.7(2)
C7 C8 N1 S1 72.1(2)
C9 C8 N1 S1 -111.24(18)
C14 C13 N1 C8 90.6(2)
C14 C13 N1 S1 -90.5(2)
C11 C12 N2 C1 -180.0(2)
C11 C12 N2 C9 0.3(3)
C2 C1 N2 C12 2.3(3)
C6 C1 N2 C12 -177.9(2)
C2 C1 N2 C9 -177.98(19)
C6 C1 N2 C9 1.8(3)
C01 C9 N2 C12 -0.4(2)
C8 C9 N2 C12 176.98(18)
C01 C9 N2 C1 179.81(18)
C8 C9 N2 C1 -2.8(3)
C8 N1 S1 O1 -177.55(15)
C13 N1 S1 O1 3.55(18)
C8 N1 S1 O2 -48.01(18)
C13 N1 S1 O2 133.09(16)
C8 N1 S1 C20 67.70(17)
C13 N1 S1 C20 -111.19(16)
C25 C20 S1 O1 129.71(18)
C21 C20 S1 O1 -46.78(19)
C25 C20 S1 O2 -0.3(2)
C21 C20 S1 O2 -176.82(16)
C25 C20 S1 N1 -117.42(18)
C21 C20 S1 N1 66.09(18)
